data_4003685
loop_
_publ_author_name
'Wasson, Megan C.'
'Zhang, Xuan'
'Otake, Ken-ichi'
'Rosen, Andrew S.'
'Alayoglu, Selim'
'Krzyaniak, Matthew D.'
'Chen, Zhijie'
'Redfern, Louis R.'
'Robison, Lee'
'Son, Florencia A.'
'Chen, Yongwei'
'Islamoglu, Timur'
'Notestein, Justin M.'
'Snurr, Randall Q.'
'Wasielewski, Michael R.'
'Farha, Omar K.'

_publ_section_title
;
 Supramolecular Porous Assemblies of Atomically Precise Catalytically
 Active Cerium-Based Clusters
;
_journal_name_full 'Chemistry of Materials'
_journal_paper_doi 10.1021/acs.chemmater.0c02740
_journal_year 2020
_chemical_formula_moiety 'Ce38 O33.33'
_chemical_formula_sum 'Ce38 O33.33'
_chemical_formula_weight 5857.92
_space_group_crystal_system tetragonal
_space_group_IT_number 86
_space_group_name_Hall '-P 4bc'
_space_group_name_H-M_alt 'P 42/n :2'
_atom_sites_solution_primary direct
_audit_creation_date 2020-05-11
_audit_creation_method
;
Olex2 1.2
(compiled 2018.05.29 svn.r3508 for OlexSys, GUI svn.r5506)
;
_cell_angle_alpha 90
_cell_angle_beta 90
_cell_angle_gamma 90
_cell_formula_units_Z 2
_cell_length_a 25.1726(18)
_cell_length_b 25.1726(18)
_cell_length_c 36.760(3)
_cell_measurement_reflns_used 9415
_cell_measurement_temperature 250
_cell_measurement_theta_max 36.47
_cell_measurement_theta_min 2.48
_cell_volume 23293(3)
_computing_cell_refinement 'SAINT v8.34A (Bruker, 2013)'
_computing_data_reduction 'SAINT v8.34A (Bruker, 2013)'
_computing_molecular_graphics 'Olex2 (Dolomanov et al., 2009)'
_computing_publication_material 'Olex2 (Dolomanov et al., 2009)'
_computing_structure_refinement 'ShelXL (Sheldrick, 2015)'
_computing_structure_solution 'ShelXS (Sheldrick, 2008)'
_diffrn_ambient_temperature 250.0
_diffrn_detector 'Bruker APEX2 area detector'
_diffrn_detector_area_resol_mean 7.9
_diffrn_detector_type 'CCD area detector'
_diffrn_measured_fraction_theta_full 0.265
_diffrn_measured_fraction_theta_max 0.996
_diffrn_measurement_device 'three-circle diffractometer'
_diffrn_measurement_device_type 'Bruker SMART APEX2 area detector'
_diffrn_measurement_method '\w and \f scans'
_diffrn_radiation_monochromator 'mirror optics'
_diffrn_radiation_probe x-ray
_diffrn_radiation_type CuK\a
_diffrn_radiation_wavelength 1.54178
_diffrn_reflns_av_R_equivalents 0.0687
_diffrn_reflns_av_unetI/netI 0.0704
_diffrn_reflns_Laue_measured_fraction_full 0.265
_diffrn_reflns_Laue_measured_fraction_max 0.996
_diffrn_reflns_limit_h_max 16
_diffrn_reflns_limit_h_min -19
_diffrn_reflns_limit_k_max 11
_diffrn_reflns_limit_k_min -19
_diffrn_reflns_limit_l_max 18
_diffrn_reflns_limit_l_min -28
_diffrn_reflns_number 22059
_diffrn_reflns_point_group_measured_fraction_full 0.265
_diffrn_reflns_point_group_measured_fraction_max 0.996
_diffrn_reflns_theta_full 67.679
_diffrn_reflns_theta_max 36.499
_diffrn_reflns_theta_min 2.482
_diffrn_source 'microfocus sealed X-ray tube'
_diffrn_source_type 'Incoatec I\ms'
_diffrn_standards_number 0
_exptl_absorpt_coefficient_mu 28.049
_exptl_absorpt_correction_T_max 0.7472
_exptl_absorpt_correction_T_min 0.5531
_exptl_absorpt_correction_type multi-scan
_exptl_absorpt_process_details
'SADABS-2012/1 (Bruker,2012) was used for absorption correction. wR2(int) was 0.1448 before and 0.0715 after correction. The Ratio of minimum to maximum transmission is 0.7402. The \l/2 correction factor is 0.0015.'
_exptl_crystal_colour colourless
_exptl_crystal_colour_primary colourless
_exptl_crystal_density_diffrn 0.835
_exptl_crystal_description block
_exptl_crystal_F_000 4941
_exptl_crystal_size_max 0.02
_exptl_crystal_size_mid 0.015
_exptl_crystal_size_min 0.015
_refine_diff_density_max 1.945
_refine_diff_density_min -2.823
_refine_diff_density_rms 0.330
_refine_ls_extinction_method none
_refine_ls_goodness_of_fit_ref 3.644
_refine_ls_hydrogen_treatment undef
_refine_ls_matrix_type full
_refine_ls_number_parameters 118
_refine_ls_number_reflns 5596
_refine_ls_number_restraints 140
_refine_ls_restrained_S_all 3.710
_refine_ls_R_factor_all 0.4172
_refine_ls_R_factor_gt 0.3723
_refine_ls_shift/su_max 0.000
_refine_ls_shift/su_mean 0.000
_refine_ls_structure_factor_coef Fsqd
_refine_ls_weighting_details 'w=1/[\s^2^(Fo^2^)+(0.2000P)^2^] where P=(Fo^2^+2Fc^2^)/3'
_refine_ls_weighting_scheme calc
_refine_ls_wR_factor_gt 0.7872
_refine_ls_wR_factor_ref 0.8067
_reflns_Friedel_coverage 0.000
_reflns_number_gt 3301
_reflns_number_total 5596
_reflns_threshold_expression 'I > 2\s(I)'
_cod_data_source_file cm0c02740_si_003.cif
_cod_data_source_block 13119ce38na_1_149_2_0m
_cod_original_cell_volume 23293(4)
_cod_original_sg_symbol_H-M 'P 42/n'
_cod_database_code 4003685
_shelxl_version_number 2014/6
_shelx_space_group_comment
;
The symmetry employed for this shelxl refinement is uniquely defined
by the following loop, which should always be used as a source of
symmetry information in preference to the above space-group names.
They are only intended as comments.
;
_shelx_estimated_absorpt_t_max 0.678
_shelx_estimated_absorpt_t_min 0.604
_olex2_refinement_description
;
1. Restrained distances
 Ce8_$1-O8_$1 \\sim Ce2_$2-O8_$1 \\sim Ce9_$1-O8_$1
 with sigma of 0.02
 Ce5-O10_$1 \\sim Ce10-O10_$1 \\sim Ce9_$1-O10_$1 \\sim Ce6-O10_$1
 with sigma of 0.02
 Ce4_$2-O1_$2 \\sim Ce3_$2-O1_$2
 with sigma of 0.02
 Ce3-O6 \\sim Ce8-O6
 with sigma of 0.02
 Ce1-O4 \\sim Ce6-O4 \\sim Ce4-O4 \\sim Ce7-O4
 with sigma of 0.02
2. Uiso/Uaniso restraints and constraints
Uiso(O8) = Uiso(O9) = Uiso(O5) = Uiso(O4) = Uiso(O10) = Uiso(O6)
3. Rigid body (RIGU) restrains
 All non-hydrogen atoms
 with sigma for 1-2 distances of 0.004 and sigma for 1-3 distances of 0.004
4. Others
 Fixed Sof: O8(0.33333)
;
_olex2_submission_special_instructions 'No special instructions were received'

loop_
_space_group_symop_operation_xyz
'x, y, z'
'-y, x+1/2, z+1/2'
'-x+1/2, -y+1/2, z'
'y+1/2, -x, z+1/2'
'-x, -y, -z'
'y, -x-1/2, -z-1/2'
'x-1/2, y-1/2, -z'
'-y-1/2, x, -z-1/2'

loop_
_atom_site_label
_atom_site_type_symbol
_atom_site_fract_x
_atom_site_fract_y
_atom_site_fract_z
_atom_site_U_iso_or_equiv
_atom_site_adp_type
_atom_site_occupancy
_atom_site_site_symmetry_order
_atom_site_calc_flag
_atom_site_refinement_flags_posn
_atom_site_refinement_flags_adp
_atom_site_refinement_flags_occupancy
_atom_site_disorder_assembly
_atom_site_disorder_group
Ce1 Ce 0.0496(4) 0.1241(4) 0.2448(3) 0.197(5) Uani 1 1 d D U . . .
Ce2 Ce 0.0406(4) 0.2354(5) 0.3253(3) 0.219(6) Uani 1 1 d D U . . .
Ce3 Ce 0.0317(4) 0.3402(4) 0.2514(3) 0.206(6) Uani 1 1 d D U . . .
Ce4 Ce 0.0385(4) 0.2331(4) 0.1783(3) 0.215(6) Uani 1 1 d D U . . .
Ce5 Ce 0.1510(6) 0.2393(4) 0.1031(3) 0.263(7) Uani 1 1 d D U . . .
Ce6 Ce 0.1533(4) 0.1362(3) 0.1758(3) 0.172(5) Uani 1 1 d D U . . .
Ce7 Ce 0.1443(3) 0.2413(3) 0.24984(18) 0.123(4) Uani 1 1 d D U . . .
Ce8 Ce 0.1296(4) 0.3506(3) 0.1786(2) 0.189(5) Uani 1 1 d D U . . .
Ce9 Ce 0.2387(6) 0.3653(4) 0.1083(3) 0.259(7) Uani 1 1 d D U . . .
Ce10 Ce 0.2500 0.2500 0.1767(3) 0.135(5) Uani 1 2 d DS TU P . .
O1 O -0.016(4) 0.317(3) 0.1918(18) 0.22(4) Uiso 1 1 d D U . . .
O2 O 0.000(3) 0.225(2) 0.1068(17) 0.12(2) Uiso 1 1 d . U . . .
O4 O 0.0980(6) 0.1850(5) 0.2124(4) 0.036(9) Uiso 1 1 d D U . . .
O5 O 0.0887(16) 0.2869(16) 0.2830(11) 0.036(9) Uiso 1 1 d . U . . .
O6 O 0.0816(13) 0.3940(16) 0.2190(8) 0.036(9) Uiso 1 1 d D U . . .
O7 O 0.095(3) 0.391(3) 0.127(2) 0.17(3) Uiso 1 1 d . U . . .
O8 O 0.177(3) 0.407(3) 0.1435(19) 0.036(9) Uiso 0.3333 1 d D U . . .
O9 O 0.1939(16) 0.3023(16) 0.2121(11) 0.036(9) Uiso 1 1 d . U . . .
O10 O 0.2943(6) 0.3099(5) 0.1403(4) 0.036(9) Uiso 1 1 d D U . . .

loop_
_atom_site_aniso_label
_atom_site_aniso_U_11
_atom_site_aniso_U_22
_atom_site_aniso_U_33
_atom_site_aniso_U_23
_atom_site_aniso_U_13
_atom_site_aniso_U_12
Ce1 0.141(8) 0.163(9) 0.287(12) 0.116(8) -0.020(8) -0.018(6)
Ce2 0.131(8) 0.261(12) 0.265(11) 0.110(9) -0.001(7) 0.073(8)
Ce3 0.160(9) 0.161(9) 0.295(11) 0.053(8) -0.144(8) 0.007(6)
Ce4 0.238(10) 0.144(8) 0.261(11) 0.086(7) -0.168(8) -0.083(7)
Ce5 0.411(16) 0.199(11) 0.180(10) 0.051(7) -0.118(9) -0.141(10)
Ce6 0.193(9) 0.105(7) 0.218(10) 0.061(6) -0.047(7) -0.082(6)
Ce7 0.113(7) 0.125(7) 0.132(8) 0.080(5) -0.046(5) -0.021(4)
Ce8 0.269(11) 0.135(8) 0.163(8) 0.064(6) -0.160(7) -0.079(7)
Ce9 0.460(18) 0.187(10) 0.130(8) 0.059(7) -0.082(9) -0.147(11)
Ce10 0.228(12) 0.095(8) 0.083(8) 0.000 0.000 -0.093(8)

loop_
_atom_type_symbol
_atom_type_description
_atom_type_scat_dispersion_real
_atom_type_scat_dispersion_imag
_atom_type_scat_source
Ce Ce -1.8482 9.6596 'International Tables Vol C Tables 4.2.6.8 and 6.1.1.4'
O O 0.0492 0.0322 'International Tables Vol C Tables 4.2.6.8 and 6.1.1.4'

loop_
_geom_angle_atom_site_label_1
_geom_angle_atom_site_label_2
_geom_angle_atom_site_label_3
_geom_angle
_geom_angle_site_symmetry_1
_geom_angle_site_symmetry_3
_geom_angle_publ_flag
Ce3 Ce1 Ce2 117.1(3) 8_656 . ?
Ce3 Ce1 Ce4 124.1(3) 8_656 . ?
Ce3 Ce1 Ce6 62.1(2) 8_656 . ?
Ce3 Ce1 Ce7 90.9(3) 8_656 . ?
Ce3 Ce1 Ce8 59.0(3) 8_656 8_656 ?
Ce4 Ce1 Ce2 88.0(3) . . ?
Ce4 Ce1 Ce7 60.08(19) . . ?
Ce4 Ce1 Ce8 121.1(3) . 8_656 ?
Ce6 Ce1 Ce2 119.1(3) . . ?
Ce6 Ce1 Ce4 62.0(3) . . ?
Ce6 Ce1 Ce7 61.3(2) . . ?
Ce6 Ce1 Ce8 92.2(3) . 8_656 ?
Ce7 Ce1 Ce2 57.7(2) . . ?
Ce8 Ce1 Ce2 58.1(2) 8_656 . ?
Ce8 Ce1 Ce7 61.1(2) 8_656 . ?
O4 Ce1 Ce2 87.0(5) . . ?
O4 Ce1 Ce3 92.4(5) . 8_656 ?
O4 Ce1 Ce4 36.6(4) . . ?
O4 Ce1 Ce6 37.1(4) . . ?
O4 Ce1 Ce7 34.2(4) . . ?
O4 Ce1 Ce8 90.5(4) . 8_656 ?
O6 Ce1 Ce2 86.1(5) 8_656 . ?
O6 Ce1 Ce3 34.7(6) 8_656 8_656 ?
O6 Ce1 Ce4 143.5(11) 8_656 . ?
O6 Ce1 Ce6 89.9(10) 8_656 . ?
O6 Ce1 Ce7 86.7(10) 8_656 . ?
O6 Ce1 Ce8 31.3(6) 8_656 8_656 ?
O6 Ce1 O4 107.1(12) 8_656 . ?
Ce3 Ce2 Ce1 87.8(3) . . ?
Ce3 Ce2 Ce7 59.5(2) . . ?
Ce3 Ce2 Ce8 120.0(3) . 8_656 ?
Ce6 Ce2 Ce1 118.5(3) 6_566 . ?
Ce6 Ce2 Ce3 60.2(2) 6_566 . ?
Ce6 Ce2 Ce7 61.1(2) 6_566 . ?
Ce6 Ce2 Ce8 93.5(3) 6_566 8_656 ?
Ce7 Ce2 Ce1 57.4(2) . . ?
Ce7 Ce2 Ce8 60.6(2) . 8_656 ?
Ce8 Ce2 Ce1 57.0(3) 8_656 . ?
Ce9 Ce2 Ce1 119.9(3) 8_656 . ?
Ce9 Ce2 Ce3 122.5(4) 8_656 . ?
Ce9 Ce2 Ce6 62.3(3) 8_656 6_566 ?
Ce9 Ce2 Ce7 92.5(3) 8_656 . ?
Ce9 Ce2 Ce8 62.9(3) 8_656 8_656 ?
O5 Ce2 Ce1 82.6(11) . . ?
O5 Ce2 Ce3 34.5(10) . . ?
O5 Ce2 Ce6 40.7(10) . 6_566 ?
O5 Ce2 Ce7 31.5(10) . . ?
O5 Ce2 Ce8 89.4(11) . 8_656 ?
O5 Ce2 Ce9 95.8(11) . 8_656 ?
O8 Ce2 Ce1 83.9(6) 8_656 . ?
O8 Ce2 Ce3 147(3) 8_656 . ?
O8 Ce2 Ce6 97(2) 8_656 6_566 ?
O8 Ce2 Ce7 90(3) 8_656 . ?
O8 Ce2 Ce8 32.7(17) 8_656 8_656 ?
O8 Ce2 Ce9 41.5(13) 8_656 8_656 ?
O8 Ce2 O5 113(3) 8_656 . ?
Ce1 Ce3 Ce2 117.9(3) 6_566 . ?
Ce1 Ce3 Ce4 122.7(4) 6_566 . ?
Ce1 Ce3 Ce6 59.3(2) 6_566 6_566 ?
Ce1 Ce3 Ce7 91.4(3) 6_566 . ?
Ce1 Ce3 Ce8 62.6(3) 6_566 . ?
Ce2 Ce3 Ce4 90.6(3) . . ?
Ce6 Ce3 Ce2 58.6(3) 6_566 . ?
Ce6 Ce3 Ce4 120.1(3) 6_566 . ?
Ce6 Ce3 Ce7 60.90(19) 6_566 . ?
Ce7 Ce3 Ce2 60.5(2) . . ?
Ce7 Ce3 Ce4 59.2(2) . . ?
Ce8 Ce3 Ce2 122.4(3) . . ?
Ce8 Ce3 Ce4 60.2(3) . . ?
Ce8 Ce3 Ce6 92.7(3) . 6_566 ?
Ce8 Ce3 Ce7 61.9(2) . . ?
O1 Ce3 Ce1 120(2) . 6_566 ?
O1 Ce3 Ce2 119(2) . . ?
O1 Ce3 Ce4 42.1(16) . . ?
O1 Ce3 Ce6 161.1(17) . 6_566 ?
O1 Ce3 Ce7 100.8(16) . . ?
O1 Ce3 Ce8 73(2) . . ?
O5 Ce3 Ce1 91.6(11) . 6_566 ?
O5 Ce3 Ce2 35.9(10) . . ?
O5 Ce3 Ce4 85.1(11) . . ?
O5 Ce3 Ce6 39.0(10) . 6_566 ?
O5 Ce3 Ce7 31.5(10) . . ?
O5 Ce3 Ce8 89.5(11) . . ?
O5 Ce3 O1 127(2) . . ?
O6 Ce3 Ce1 35.1(10) . 6_566 ?
O6 Ce3 Ce2 141.5(11) . . ?
O6 Ce3 Ce4 91.6(10) . . ?
O6 Ce3 Ce6 87.6(11) . 6_566 ?
O6 Ce3 Ce7 88.2(10) . . ?
O6 Ce3 Ce8 34.1(9) . . ?
O6 Ce3 O1 87(2) . . ?
O6 Ce3 O5 106.2(15) . . ?
Ce1 Ce4 Ce3 93.6(3) . . ?
Ce1 Ce4 Ce5 116.0(4) . . ?
Ce1 Ce4 Ce6 58.6(2) . . ?
Ce1 Ce4 Ce7 61.4(2) . . ?
Ce1 Ce4 Ce8 122.7(3) . . ?
Ce3 Ce4 Ce5 119.8(3) . . ?
Ce6 Ce4 Ce3 120.5(3) . . ?
Ce6 Ce4 Ce5 57.4(3) . . ?
Ce7 Ce4 Ce3 59.9(2) . . ?
Ce7 Ce4 Ce5 88.8(3) . . ?
Ce7 Ce4 Ce6 60.7(2) . . ?
Ce8 Ce4 Ce3 57.8(3) . . ?
Ce8 Ce4 Ce5 62.2(3) . . ?
Ce8 Ce4 Ce6 92.4(3) . . ?
Ce8 Ce4 Ce7 61.29(18) . . ?
O1 Ce4 Ce1 122(2) . . ?
O1 Ce4 Ce3 42.1(16) . . ?
O1 Ce4 Ce5 119(2) . . ?
O1 Ce4 Ce6 160.7(18) . . ?
O1 Ce4 Ce7 101.5(16) . . ?
O1 Ce4 Ce8 71(2) . . ?
O1 Ce4 O2 93(2) . . ?
O2 Ce4 Ce1 126.1(13) . . ?
O2 Ce4 Ce3 134.2(13) . . ?
O2 Ce4 Ce5 66.3(13) . . ?
O2 Ce4 Ce6 101.1(13) . . ?
O2 Ce4 Ce7 155.0(14) . . ?
O2 Ce4 Ce8 105.9(13) . . ?
O4 Ce4 Ce1 36.5(4) . . ?
O4 Ce4 Ce3 91.1(4) . . ?
O4 Ce4 Ce5 86.3(5) . . ?
O4 Ce4 Ce6 34.4(4) . . ?
O4 Ce4 Ce7 35.3(3) . . ?
O4 Ce4 Ce8 91.0(4) . . ?
O4 Ce4 O1 132.7(17) . . ?
O4 Ce4 O2 134.0(14) . . ?
Ce4 Ce5 Ce8 56.2(3) . . ?
Ce6 Ce5 Ce4 58.9(3) . . ?
Ce6 Ce5 Ce8 89.6(3) . . ?
Ce6 Ce5 Ce9 58.3(3) . 3 ?
Ce6 Ce5 Ce9 121.8(3) . . ?
Ce9 Ce5 Ce4 113.9(4) . . ?
Ce9 Ce5 Ce4 117.2(3) 3 . ?
Ce9 Ce5 Ce8 123.2(3) 3 . ?
Ce9 Ce5 Ce8 57.7(3) . . ?
Ce9 Ce5 Ce9 98.5(4) 3 . ?
Ce10 Ce5 Ce4 88.5(3) . . ?
Ce10 Ce5 Ce6 61.0(2) . . ?
Ce10 Ce5 Ce8 61.9(2) . . ?
Ce10 Ce5 Ce9 61.6(3) . 3 ?
Ce10 Ce5 Ce9 61.2(2) . . ?
O10 Ce5 Ce4 89.5(5) 3 . ?
O10 Ce5 Ce6 35.9(4) 3 . ?
O10 Ce5 Ce8 92.6(5) 3 . ?
O10 Ce5 Ce9 33.6(5) 3 3 ?
O10 Ce5 Ce9 94.0(5) 3 . ?
O10 Ce5 Ce10 36.8(4) 3 . ?
Ce1 Ce6 Ce2 119.7(3) . 8_656 ?
Ce1 Ce6 Ce3 58.5(2) . 8_656 ?
Ce1 Ce6 Ce4 59.4(2) . . ?
Ce1 Ce6 Ce5 123.0(4) . . ?
Ce1 Ce6 Ce7 90.2(3) . 8_656 ?
Ce1 Ce6 Ce7 61.2(2) . . ?
Ce1 Ce6 Ce9 174.4(3) . 3 ?
Ce1 Ce6 Ce10 121.3(3) . . ?
Ce2 Ce6 Ce3 61.2(2) 8_656 8_656 ?
Ce2 Ce6 Ce4 179.1(4) 8_656 . ?
Ce2 Ce6 Ce5 117.2(4) 8_656 . ?
Ce2 Ce6 Ce7 61.0(2) 8_656 8_656 ?
Ce2 Ce6 Ce7 120.4(3) 8_656 . ?
Ce2 Ce6 Ce10 90.3(2) 8_656 . ?
Ce3 Ce6 Ce4 117.9(3) 8_656 . ?
Ce3 Ce6 Ce7 59.8(2) 8_656 8_656 ?
Ce3 Ce6 Ce7 88.8(3) 8_656 . ?
Ce3 Ce6 Ce10 119.9(3) 8_656 . ?
Ce4 Ce6 Ce7 118.6(3) . 8_656 ?
Ce4 Ce6 Ce7 59.2(2) . . ?
Ce5 Ce6 Ce3 178.3(4) . 8_656 ?
Ce5 Ce6 Ce4 63.7(3) . . ?
Ce5 Ce6 Ce7 119.1(3) . 8_656 ?
Ce5 Ce6 Ce7 91.6(3) . . ?
Ce5 Ce6 Ce10 59.0(2) . . ?
Ce7 Ce6 Ce7 59.4(2) . 8_656 ?
Ce9 Ce6 Ce2 55.0(3) 3 8_656 ?
Ce9 Ce6 Ce3 116.2(3) 3 8_656 ?
Ce9 Ce6 Ce4 125.9(3) 3 . ?
Ce9 Ce6 Ce5 62.3(4) 3 . ?
Ce9 Ce6 Ce7 88.3(3) 3 8_656 ?
Ce9 Ce6 Ce7 122.2(3) 3 . ?
Ce9 Ce6 Ce10 62.3(2) 3 . ?
Ce10 Ce6 Ce4 90.1(2) . . ?
Ce10 Ce6 Ce7 60.12(19) . . ?
Ce10 Ce6 Ce7 60.14(18) . 8_656 ?
O4 Ce6 Ce1 37.2(4) . . ?
O4 Ce6 Ce2 144.7(5) . 8_656 ?
O4 Ce6 Ce3 89.1(5) . 8_656 ?
O4 Ce6 Ce4 34.5(4) . . ?
O4 Ce6 Ce5 92.2(5) . . ?
O4 Ce6 Ce7 88.5(5) . 8_656 ?
O4 Ce6 Ce7 34.0(4) . . ?
O4 Ce6 Ce9 148.1(4) . 3 ?
O4 Ce6 Ce10 88.8(4) . . ?
O4 Ce6 O5 105.8(11) . 8_656 ?
O4 Ce6 O10 111.4(6) . 3 ?
O5 Ce6 Ce1 88.2(10) 8_656 . ?
O5 Ce6 Ce2 38.9(10) 8_656 8_656 ?
O5 Ce6 Ce3 35.9(10) 8_656 8_656 ?
O5 Ce6 Ce4 140.3(10) 8_656 . ?
O5 Ce6 Ce5 142.5(10) 8_656 . ?
O5 Ce6 Ce7 32.3(10) 8_656 8_656 ?
O5 Ce6 Ce7 86.2(10) 8_656 . ?
O5 Ce6 Ce9 87.6(10) 8_656 3 ?
O5 Ce6 Ce10 88.2(10) 8_656 . ?
O10 Ce6 Ce1 148.6(5) 3 . ?
O10 Ce6 Ce2 86.7(5) 3 8_656 ?
O10 Ce6 Ce3 142.4(5) 3 8_656 ?
O10 Ce6 Ce4 94.1(5) 3 . ?
O10 Ce6 Ce5 36.0(4) 3 . ?
O10 Ce6 Ce7 91.7(4) 3 . ?
O10 Ce6 Ce7 88.6(4) 3 8_656 ?
O10 Ce6 Ce9 36.8(4) 3 3 ?
O10 Ce6 Ce10 35.3(4) 3 . ?
O10 Ce6 O5 106.6(11) 3 8_656 ?
Ce1 Ce7 Ce6 57.5(2) . . ?
Ce3 Ce7 Ce1 92.4(2) . . ?
Ce3 Ce7 Ce6 121.0(3) . . ?
Ce3 Ce7 Ce7 89.0(3) . 6_566 ?
Ce3 Ce7 Ce7 178.5(3) . 8_656 ?
Ce3 Ce7 Ce10 120.0(2) . . ?
Ce3 Ce7 Ce10 118.5(3) . 6_566 ?
Ce4 Ce7 Ce1 58.5(2) . . ?
Ce4 Ce7 Ce3 60.9(2) . . ?
Ce4 Ce7 Ce6 60.1(2) . . ?
Ce4 Ce7 Ce7 120.6(4) . 8_656 ?
Ce4 Ce7 Ce7 120.2(3) . 6_566 ?
Ce4 Ce7 Ce10 90.2(3) . . ?
Ce4 Ce7 Ce10 179.2(3) . 6_566 ?
Ce7 Ce7 Ce1 177.1(4) 6_566 . ?
Ce7 Ce7 Ce1 88.7(3) 8_656 . ?
Ce7 Ce7 Ce6 119.6(3) 6_566 . ?
Ce7 Ce7 Ce6 60.5(3) 8_656 . ?
Ce7 Ce7 Ce7 89.998(2) 8_656 6_566 ?
Ce7 Ce7 Ce10 60.26(15) 6_566 . ?
Ce7 Ce7 Ce10 60.26(15) 8_656 . ?
Ce7 Ce7 Ce10 60.04(14) 6_566 6_566 ?
Ce7 Ce7 Ce10 60.04(14) 8_656 6_566 ?
Ce10 Ce7 Ce1 116.8(3) . . ?
Ce10 Ce7 Ce1 121.3(2) 6_566 . ?
Ce10 Ce7 Ce6 59.38(18) . . ?
Ce10 Ce7 Ce6 120.5(2) 6_566 . ?
Ce10 Ce7 Ce10 90.5(3) . 6_566 ?
O4 Ce7 Ce1 34.1(4) . . ?
O4 Ce7 Ce3 92.0(4) . . ?
O4 Ce7 Ce4 35.3(3) . . ?
O4 Ce7 Ce6 34.0(4) . . ?
O4 Ce7 Ce7 89.4(5) . 8_656 ?
O4 Ce7 Ce7 143.3(5) . 6_566 ?
O4 Ce7 Ce10 145.0(4) . 6_566 ?
O4 Ce7 Ce10 88.1(4) . . ?
O4 Ce7 O9 108.0(10) . . ?
O5 Ce7 Ce1 91.9(11) . . ?
O5 Ce7 Ce3 33.1(11) . . ?
O5 Ce7 Ce4 88.0(11) . . ?
O5 Ce7 Ce6 143.5(11) . . ?
O5 Ce7 Ce7 90.7(11) . 6_566 ?
O5 Ce7 Ce7 145.8(11) . 8_656 ?
O5 Ce7 Ce10 144.7(11) . . ?
O5 Ce7 Ce10 91.2(11) . 6_566 ?
O5 Ce7 O4 109.5(12) . . ?
O5 Ce7 O9 108.5(14) . . ?
O5 Ce7 O9 108.1(15) . 8_656 ?
O9 Ce7 Ce1 142.1(10) . . ?
O9 Ce7 Ce1 89.7(10) 8_656 . ?
O9 Ce7 Ce3 88.7(10) . . ?
O9 Ce7 Ce3 141.2(11) 8_656 . ?
O9 Ce7 Ce4 145.3(10) 8_656 . ?
O9 Ce7 Ce4 89.9(10) . . ?
O9 Ce7 Ce6 90.0(10) . . ?
O9 Ce7 Ce6 92.3(10) 8_656 . ?
O9 Ce7 Ce7 90.9(10) 8_656 6_566 ?
O9 Ce7 Ce7 35.3(9) . 6_566 ?
O9 Ce7 Ce7 37.8(10) 8_656 8_656 ?
O9 Ce7 Ce7 91.1(9) . 8_656 ?
O9 Ce7 Ce10 36.2(9) . . ?
O9 Ce7 Ce10 34.9(10) 8_656 6_566 ?
O9 Ce7 Ce10 93.0(10) 8_656 . ?
O9 Ce7 Ce10 90.6(10) . 6_566 ?
O9 Ce7 O4 110.2(11) 8_656 . ?
O9 Ce7 O9 112.4(18) 8_656 . ?
Ce1 Ce8 Ce2 65.0(3) 6_566 6_566 ?
Ce1 Ce8 Ce7 88.4(3) 6_566 . ?
Ce1 Ce8 Ce7 59.70(19) 6_566 6_566 ?
Ce1 Ce8 Ce9 118.0(3) 6_566 . ?
Ce1 Ce8 Ce10 117.9(2) 6_566 . ?
Ce2 Ce8 Ce7 59.6(2) 6_566 6_566 ?
Ce2 Ce8 Ce10 85.7(3) 6_566 . ?
Ce3 Ce8 Ce1 58.4(3) . 6_566 ?
Ce3 Ce8 Ce2 123.3(3) . 6_566 ?
Ce3 Ce8 Ce4 62.1(3) . . ?
Ce3 Ce8 Ce7 89.7(2) . 6_566 ?
Ce3 Ce8 Ce7 60.7(2) . . ?
Ce3 Ce8 Ce9 175.6(3) . . ?
Ce3 Ce8 Ce10 119.0(2) . . ?
Ce4 Ce8 Ce1 120.4(4) . 6_566 ?
Ce4 Ce8 Ce2 173.2(4) . 6_566 ?
Ce4 Ce8 Ce7 118.4(2) . 6_566 ?
Ce4 Ce8 Ce7 59.44(19) . . ?
Ce4 Ce8 Ce9 121.3(4) . . ?
Ce4 Ce8 Ce10 87.9(2) . . ?
Ce7 Ce8 Ce2 118.3(2) . 6_566 ?
Ce7 Ce8 Ce7 59.0(2) . 6_566 ?
Ce7 Ce8 Ce10 58.4(2) . . ?
Ce7 Ce8 Ce10 58.22(19) 6_566 . ?
Ce9 Ce8 Ce2 53.1(3) . 6_566 ?
Ce9 Ce8 Ce7 86.2(3) . 6_566 ?
Ce9 Ce8 Ce7 117.9(3) . . ?
Ce9 Ce8 Ce10 59.6(3) . . ?
O6 Ce8 Ce1 31.5(10) . 6_566 ?
O6 Ce8 Ce2 92.9(10) . 6_566 ?
O6 Ce8 Ce3 34.0(9) . . ?
O6 Ce8 Ce4 93.3(10) . . ?
O6 Ce8 Ce7 87.0(10) . . ?
O6 Ce8 Ce7 85.6(11) . 6_566 ?
O6 Ce8 Ce9 143.9(10) . . ?
O6 Ce8 Ce10 138.6(11) . . ?
O6 Ce8 O7 98(2) . . ?
O6 Ce8 O8 111.2(16) . . ?
O6 Ce8 O9 106.2(15) . . ?
O7 Ce8 Ce1 108(2) . 6_566 ?
O7 Ce8 Ce2 85.4(19) . 6_566 ?
O7 Ce8 Ce3 112(2) . . ?
O7 Ce8 Ce4 96.4(19) . . ?
O7 Ce8 Ce7 144.9(19) . 6_566 ?
O7 Ce8 Ce7 155.7(19) . . ?
O7 Ce8 Ce9 71(2) . . ?
O7 Ce8 Ce10 124(2) . . ?
O7 Ce8 O9 155(2) . . ?
O8 Ce8 Ce1 91.4(5) . 6_566 ?
O8 Ce8 Ce2 32.7(17) . 6_566 ?
O8 Ce8 Ce3 145.1(14) . . ?
O8 Ce8 Ce4 145.2(13) . . ?
O8 Ce8 Ce7 142(3) . . ?
O8 Ce8 Ce7 89(2) . 6_566 ?
O8 Ce8 Ce9 33.6(16) . . ?
O8 Ce8 Ce10 89(3) . . ?
O8 Ce8 O7 57(3) . . ?
O8 Ce8 O9 105(3) . . ?
O9 Ce8 Ce1 88.8(10) . 6_566 ?
O9 Ce8 Ce2 84.9(10) . 6_566 ?
O9 Ce8 Ce3 92.5(10) . . ?
O9 Ce8 Ce4 90.8(10) . . ?
O9 Ce8 Ce7 37.5(10) . . ?
O9 Ce8 Ce7 33.3(10) . 6_566 ?
O9 Ce8 Ce9 84.8(10) . . ?
O9 Ce8 Ce10 32.4(10) . . ?
Ce2 Ce9 Ce5 126.3(4) 6_566 . ?
Ce2 Ce9 Ce5 122.1(4) 6_566 3 ?
Ce2 Ce9 Ce6 62.7(3) 6_566 3 ?
Ce2 Ce9 Ce8 64.0(3) 6_566 . ?
Ce2 Ce9 Ce10 93.3(3) 6_566 . ?
Ce5 Ce9 Ce5 81.2(4) 3 . ?
Ce5 Ce9 Ce10 57.4(2) 3 . ?
Ce6 Ce9 Ce5 59.4(3) 3 3 ?
Ce6 Ce9 Ce5 116.5(3) 3 . ?
Ce6 Ce9 Ce8 94.3(3) 3 . ?
Ce6 Ce9 Ce10 59.8(2) 3 . ?
Ce8 Ce9 Ce5 62.6(3) . . ?
Ce8 Ce9 Ce5 119.5(3) . 3 ?
Ce8 Ce9 Ce10 62.3(2) . . ?
Ce10 Ce9 Ce5 57.1(2) . . ?
O8 Ce9 Ce2 41.5(13) . 6_566 ?
O8 Ce9 Ce5 91.4(6) . . ?
O8 Ce9 Ce5 147(3) . 3 ?
O8 Ce9 Ce6 97(2) . 3 ?
O8 Ce9 Ce8 33.5(16) . . ?
O8 Ce9 Ce10 92(3) . . ?
O8 Ce9 O10 114(3) . . ?
O10 Ce9 Ce2 94.0(5) . 6_566 ?
O10 Ce9 Ce5 82.8(4) . . ?
O10 Ce9 Ce5 33.7(5) . 3 ?
O10 Ce9 Ce6 36.8(4) . 3 ?
O10 Ce9 Ce8 91.9(5) . . ?
O10 Ce9 Ce10 33.3(4) . . ?
Ce5 Ce10 Ce5 85.6(5) 3 . ?
Ce5 Ce10 Ce6 60.0(2) . . ?
Ce5 Ce10 Ce6 60.0(2) 3 3 ?
Ce5 Ce10 Ce6 119.1(3) . 3 ?
Ce5 Ce10 Ce6 119.1(3) 3 . ?
Ce5 Ce10 Ce7 92.4(3) 3 3 ?
Ce5 Ce10 Ce7 120.6(2) 3 6_566 ?
Ce5 Ce10 Ce7 122.3(3) 3 8_656 ?
Ce5 Ce10 Ce7 177.8(3) . 3 ?
Ce5 Ce10 Ce7 122.3(3) . 6_566 ?
Ce5 Ce10 Ce7 177.8(3) 3 . ?
Ce5 Ce10 Ce7 120.6(2) . 8_656 ?
Ce5 Ce10 Ce7 92.4(3) . . ?
Ce6 Ce10 Ce6 179.0(4) 3 . ?
Ce6 Ce10 Ce7 120.2(3) . 6_566 ?
Ce6 Ce10 Ce7 120.4(2) . 3 ?
Ce6 Ce10 Ce7 60.50(19) 3 3 ?
Ce6 Ce10 Ce7 120.2(3) 3 8_656 ?
Ce6 Ce10 Ce7 60.66(18) 3 6_566 ?
Ce6 Ce10 Ce7 60.66(18) . 8_656 ?
Ce6 Ce10 Ce7 60.50(19) . . ?
Ce6 Ce10 Ce7 120.4(2) 3 . ?
Ce7 Ce10 Ce7 89.3(3) 6_566 8_656 ?
Ce7 Ce10 Ce7 59.69(15) . 8_656 ?
Ce7 Ce10 Ce7 59.69(15) 3 8_656 ?
Ce7 Ce10 Ce7 89.6(3) 3 . ?
Ce7 Ce10 Ce7 59.70(15) . 6_566 ?
Ce7 Ce10 Ce7 59.69(15) 3 6_566 ?
O9 Ce10 Ce5 92.3(10) 3 3 ?
O9 Ce10 Ce5 141.1(10) 3 . ?
O9 Ce10 Ce5 141.1(10) . 3 ?
O9 Ce10 Ce5 92.3(10) . . ?
O9 Ce10 Ce6 88.1(10) . 3 ?
O9 Ce10 Ce6 88.1(10) 3 . ?
O9 Ce10 Ce6 92.4(10) . . ?
O9 Ce10 Ce6 92.4(10) 3 3 ?
O9 Ce10 Ce7 34.1(10) 3 8_656 ?
O9 Ce10 Ce7 92.0(10) 3 6_566 ?
O9 Ce10 Ce7 89.9(10) 3 . ?
O9 Ce10 Ce7 34.1(10) . 6_566 ?
O9 Ce10 Ce7 37.8(10) 3 3 ?
O9 Ce10 Ce7 89.9(10) . 3 ?
O9 Ce10 Ce7 92.0(10) . 8_656 ?
O9 Ce10 Ce7 37.8(10) . . ?
O9 Ce10 O9 112(2) 3 . ?
O10 Ce10 Ce5 36.8(3) 3 . ?
O10 Ce10 Ce5 87.1(5) . . ?
O10 Ce10 Ce5 36.8(3) . 3 ?
O10 Ce10 Ce5 87.1(5) 3 3 ?
O10 Ce10 Ce6 143.8(5) 3 3 ?
O10 Ce10 Ce6 143.8(5) . . ?
O10 Ce10 Ce6 35.2(4) . 3 ?
O10 Ce10 Ce6 35.2(4) 3 . ?
O10 Ce10 Ce7 89.0(4) . 6_566 ?
O10 Ce10 Ce7 142.2(4) . . ?
O10 Ce10 Ce7 92.0(4) . 3 ?
O10 Ce10 Ce7 147.5(4) 3 6_566 ?
O10 Ce10 Ce7 142.2(4) 3 3 ?
O10 Ce10 Ce7 89.0(4) 3 8_656 ?
O10 Ce10 Ce7 147.5(4) . 8_656 ?
O10 Ce10 Ce7 92.0(4) 3 . ?
O10 Ce10 O9 113.6(10) 3 . ?
O10 Ce10 O9 104.4(11) . . ?
O10 Ce10 O9 104.4(11) 3 3 ?
O10 Ce10 O9 113.6(10) . 3 ?
O10 Ce10 O10 109.0(8) 3 . ?
Ce4 O1 Ce3 96(3) . . ?
Ce1 O4 Ce4 106.8(6) . . ?
Ce1 O4 Ce7 111.7(7) . . ?
Ce6 O4 Ce1 105.7(6) . . ?
Ce6 O4 Ce4 111.1(7) . . ?
Ce6 O4 Ce7 112.0(6) . . ?
Ce7 O4 Ce4 109.4(6) . . ?
Ce2 O5 Ce6 100.4(15) . 6_566 ?
Ce3 O5 Ce2 109.6(17) . . ?
Ce3 O5 Ce6 105.1(16) . 6_566 ?
Ce7 O5 Ce2 114.1(18) . . ?
Ce7 O5 Ce3 115.3(18) . . ?
Ce7 O5 Ce6 110.9(17) . 6_566 ?
Ce3 O6 Ce1 110.2(13) . 6_566 ?
Ce3 O6 Ce8 111.9(18) . . ?
Ce8 O6 Ce1 117.2(14) . 6_566 ?
Ce2 O8 Ce8 115(3) 6_566 . ?
Ce2 O8 Ce9 97(2) 6_566 . ?
Ce8 O8 Ce9 113(3) . . ?
Ce7 O9 Ce7 107.0(16) 6_566 . ?
Ce7 O9 Ce8 112.0(16) 6_566 . ?
Ce7 O9 Ce10 111.0(16) 6_566 . ?
Ce8 O9 Ce7 105.8(15) . . ?
Ce10 O9 Ce7 106.0(15) . . ?
Ce10 O9 Ce8 114.5(17) . . ?
Ce5 O10 Ce10 106.4(6) 3 . ?
Ce6 O10 Ce5 108.1(7) 3 3 ?
Ce6 O10 Ce9 106.4(6) 3 . ?
Ce6 O10 Ce10 109.6(6) 3 . ?
Ce9 O10 Ce5 112.7(9) . 3 ?
Ce9 O10 Ce10 113.5(6) . . ?

loop_
_geom_bond_atom_site_label_1
_geom_bond_atom_site_label_2
_geom_bond_distance
_geom_bond_site_symmetry_2
_geom_bond_publ_flag
Ce1 Ce2 4.082(17) . ?
Ce1 Ce3 3.623(13) 8_656 ?
Ce1 Ce4 3.686(11) . ?
Ce1 Ce6 3.653(13) . ?
Ce1 Ce7 3.798(11) . ?
Ce1 Ce8 3.777(14) 8_656 ?
Ce1 O4 2.293(13) . ?
Ce1 O6 2.22(4) 8_656 ?
Ce2 Ce3 3.793(13) . ?
Ce2 Ce6 3.694(14) 6_566 ?
Ce2 Ce7 3.813(12) . ?
Ce2 Ce8 3.824(12) 8_656 ?
Ce2 Ce9 3.403(15) 8_656 ?
Ce2 O5 2.36(4) . ?
Ce2 O8 2.27(4) 8_656 ?
Ce3 Ce1 3.623(13) 6_566 ?
Ce3 Ce4 3.809(15) . ?
Ce3 Ce6 3.756(11) 6_566 ?
Ce3 Ce7 3.774(11) . ?
Ce3 Ce8 3.648(16) . ?
Ce3 O1 2.57(6) . ?
Ce3 O5 2.28(4) . ?
Ce3 O6 2.20(3) . ?
Ce4 Ce5 3.960(19) . ?
Ce4 Ce6 3.782(14) . ?
Ce4 Ce7 3.748(10) . ?
Ce4 Ce8 3.741(11) . ?
Ce4 O1 2.57(6) . ?
Ce4 O2 2.81(6) . ?
Ce4 O4 2.297(13) . ?
Ce5 Ce6 3.724(12) . ?
Ce5 Ce8 3.979(16) . ?
Ce5 Ce9 3.83(2) 3 ?
Ce5 Ce9 3.868(14) . ?
Ce5 Ce10 3.687(12) . ?
Ce5 O10 2.301(13) 3 ?
Ce6 Ce2 3.694(14) 8_656 ?
Ce6 Ce3 3.756(11) 8_656 ?
Ce6 Ce7 3.802(12) . ?
Ce6 Ce7 3.816(12) 8_656 ?
Ce6 Ce9 3.681(14) 3 ?
Ce6 Ce10 3.760(7) . ?
Ce6 O4 2.291(13) . ?
Ce6 O5 2.45(4) 8_656 ?
Ce6 O10 2.299(13) 3 ?
Ce7 Ce7 3.775(10) 8_656 ?
Ce7 Ce7 3.775(10) 6_566 ?
Ce7 Ce10 3.788(10) . ?
Ce7 Ce10 3.796(9) 6_566 ?
Ce7 O4 2.295(12) . ?
Ce7 O5 2.18(4) . ?
Ce7 O9 2.42(4) . ?
Ce7 O9 2.28(4) 8_656 ?
Ce8 Ce1 3.777(14) 6_566 ?
Ce8 Ce2 3.824(12) 6_566 ?
Ce8 Ce7 3.852(9) 6_566 ?
Ce8 Ce9 3.788(17) . ?
Ce8 Ce10 3.950(11) . ?
Ce8 O6 2.20(3) . ?
Ce8 O7 2.33(8) . ?
Ce8 O8 2.27(4) . ?
Ce8 O9 2.37(4) . ?
Ce9 Ce2 3.403(15) 6_566 ?
Ce9 Ce5 3.83(2) 3 ?
Ce9 Ce6 3.681(14) 3 ?
Ce9 Ce10 3.850(10) . ?
Ce9 O8 2.27(4) . ?
Ce9 O10 2.299(13) . ?
Ce10 Ce5 3.687(12) 3 ?
Ce10 Ce6 3.760(7) 3 ?
Ce10 Ce7 3.796(9) 8_656 ?
Ce10 Ce7 3.788(10) 3 ?
Ce10 Ce7 3.796(9) 6_566 ?
Ce10 O9 2.33(4) . ?
Ce10 O9 2.33(4) 3 ?
Ce10 O10 2.304(13) 3 ?
Ce10 O10 2.304(13) . ?
O5 Ce6 2.45(4) 6_566 ?
O6 Ce1 2.22(4) 6_566 ?
O8 Ce2 2.27(4) 6_566 ?
O9 Ce7 2.28(4) 6_566 ?
O10 Ce5 2.301(13) 3 ?
O10 Ce6 2.298(13) 3 ?
